data_7059332
loop_
_publ_author_name
'Hou, Wei'
'Wang, Gang'
'Wu, Xiaojing'
'Sun, Shuoyi'
'Zhao, Chunyang'
'Liu, Wei-Sheng'
'Pan, Fuxing'

_publ_section_title
;
 Lanthanide clusters as highly efficient catalysts regarding carbon
 dioxide activation
;
_journal_issue 13
_journal_name_full 'New Journal of Chemistry'
_journal_page_first 5019
_journal_page_last 5022
_journal_paper_doi 10.1039/C9NJ05831A
_journal_volume 44
_journal_year 2020
_chemical_formula_moiety 'C66 H77 La2 N11 O18, 4(C2 H3 N)'
_chemical_formula_sum 'C74 H89 La2 N15 O18'
_chemical_formula_weight 1754.42
_chemical_properties_physical Air-sensitive,Efflorescent,Heat-sensitive
_space_group_crystal_system monoclinic
_space_group_IT_number 14
_space_group_name_Hall '-P 2ybc'
_space_group_name_H-M_alt 'P 1 21/c 1'
_atom_sites_solution_hydrogens geom
_audit_creation_date 2018-04-23
_audit_creation_method
;
Olex2 1.2
(compiled 2017.08.10 svn.r3458 for OlexSys, GUI svn.r5381)
;
_audit_update_record
;
2019-06-11 deposited with the CCDC.	2020-02-20 downloaded from the CCDC.
;
_cell_angle_alpha 90
_cell_angle_beta 118.573(6)
_cell_angle_gamma 90
_cell_formula_units_Z 4
_cell_length_a 18.023(3)
_cell_length_b 28.059(4)
_cell_length_c 18.040(3)
_cell_measurement_reflns_used 9869
_cell_measurement_temperature 150.0
_cell_measurement_theta_max 66.551
_cell_measurement_theta_min 3.21
_cell_volume 8012(2)
_computing_cell_refinement 'SAINT V8.38A (?, 2016)'
_computing_data_reduction 'SAINT V8.38A (?, 2016)'
_computing_molecular_graphics 'Olex2 (Dolomanov et al., 2009)'
_computing_publication_material 'Olex2 (Dolomanov et al., 2009)'
_computing_structure_refinement 'XL (Sheldrick, 2008)'
_computing_structure_solution 'SHELXT 2014/5 (Sheldrick, 2014)'
_diffrn_ambient_temperature 150.0
_diffrn_measured_fraction_theta_full 0.998
_diffrn_measured_fraction_theta_max 0.998
_diffrn_measurement_device_type 'Bruker APEX-II CCD'
_diffrn_measurement_method '\f and \w scans'
_diffrn_radiation_type CuK\a
_diffrn_radiation_wavelength 1.54178
_diffrn_reflns_av_R_equivalents 0.0829
_diffrn_reflns_av_unetI/netI 0.0528
_diffrn_reflns_Laue_measured_fraction_full 0.998
_diffrn_reflns_Laue_measured_fraction_max 0.998
_diffrn_reflns_limit_h_max 21
_diffrn_reflns_limit_h_min -21
_diffrn_reflns_limit_k_max 33
_diffrn_reflns_limit_k_min -33
_diffrn_reflns_limit_l_max 21
_diffrn_reflns_limit_l_min -21
_diffrn_reflns_number 80136
_diffrn_reflns_point_group_measured_fraction_full 0.998
_diffrn_reflns_point_group_measured_fraction_max 0.998
_diffrn_reflns_theta_full 66.643
_diffrn_reflns_theta_max 66.643
_diffrn_reflns_theta_min 2.792
_diffrn_standards_number 0
_exptl_absorpt_coefficient_mu 8.756
_exptl_absorpt_correction_T_max 0.7528
_exptl_absorpt_correction_T_min 0.2516
_exptl_absorpt_correction_type multi-scan
_exptl_absorpt_process_details
'SADABS-2016/2 (Bruker,2016/2) was used for absorption correction. wR2(int) was 0.1558 before and 0.0947 after correction. The Ratio of minimum to maximum transmission is 0.3342. The \l/2 correction factor is Not present.'
_exptl_crystal_colour 'clear light colourless'
_exptl_crystal_colour_lustre clear
_exptl_crystal_colour_modifier light
_exptl_crystal_colour_primary colourless
_exptl_crystal_density_diffrn 1.455
_exptl_crystal_description block
_exptl_crystal_F_000 3584
_exptl_crystal_recrystallization_method 'Re-crystallisation from solvent'
_exptl_crystal_size_max 0.3
_exptl_crystal_size_mid 0.28
_exptl_crystal_size_min 0.21
_refine_diff_density_max 1.903
_refine_diff_density_min -1.318
_refine_diff_density_rms 0.102
_refine_ls_extinction_method none
_refine_ls_goodness_of_fit_ref 1.027
_refine_ls_hydrogen_treatment constr
_refine_ls_matrix_type full
_refine_ls_number_parameters 1007
_refine_ls_number_reflns 14152
_refine_ls_number_restraints 45
_refine_ls_restrained_S_all 1.046
_refine_ls_R_factor_all 0.0589
_refine_ls_R_factor_gt 0.0496
_refine_ls_shift/su_max 0.001
_refine_ls_shift/su_mean 0.000
_refine_ls_structure_factor_coef Fsqd
_refine_ls_weighting_details 'w=1/[\s^2^(Fo^2^)+(0.0698P)^2^+14.5331P] where P=(Fo^2^+2Fc^2^)/3'
_refine_ls_weighting_scheme calc
_refine_ls_wR_factor_gt 0.1265
_refine_ls_wR_factor_ref 0.1337
_reflns_Friedel_coverage 0.000
_reflns_number_gt 12071
_reflns_number_total 14152
_reflns_threshold_expression 'I > 2\s(I)'
_cod_data_source_file c9nj05831a2.cif
_cod_data_source_block 20180420_wanggang_chonla_0ma_a
_cod_depositor_comments
;Adding full bibliography for 7059332--7059334.cif.

 Adding full bibliography for 7059332--7059334.cif.
;
_cod_database_code 7059332
_shelx_shelxl_version_number 2018/1
_shelx_space_group_comment
;
The symmetry employed for this shelxl refinement is uniquely defined
by the following loop, which should always be used as a source of
symmetry information in preference to the above space-group names.
They are only intended as comments.
;
_shelx_estimated_absorpt_t_max 0.261
_shelx_estimated_absorpt_t_min 0.179
_olex2_refinement_description
;
1. Fixed Uiso
 At 1.2 times of:
  All C(H) groups, All C(H,H) groups, All C(H,H,H,H) groups, All N(H) groups
 At 1.5 times of:
  All C(H,H,H) groups, All O(H) groups
2. Restrained distances
 C74-N15
 1 with sigma of 0.02
 C73-C74
 1.4 with sigma of 0.02
 C73-N15
 2.45 with sigma of 0.02
3. Uiso/Uaniso restraints and constraints
Uanis(N15) \\sim Ueq, Uanis(C74) \\sim Ueq, Uanis(O15) \\sim Ueq, Uanis(C18)
\\sim Ueq, Uanis(C66) \\sim Ueq, Uanis(C73) \\sim Ueq, Uanis(O15) \\sim Ueq,
Uanis(C19) \\sim Ueq: with sigma of 0.005 and sigma for terminal atoms of 0.01
4. Others
 Fixed Sof: H59A(0.5) H59B(0.5) H59C(0.5) H59D(0.5) C60A(0.5) H60A(0.5)
 H60B(0.5) H60C(0.5) C60B(0.5) H60D(0.5) H60E(0.5) H60F(0.5)
5.a Secondary CH2 refined with riding coordinates:
 C15(H15A,H15B), C17(H17A,H17B), C20(H20A,H20B), C37(H37A,H37B), C39(H39A,
 H39B), C41(H41A,H41B), C59(H59A,H59B), C59(H59C,H59D), C61(H61A,H61B),
 C63(H63A,H63B)
5.b Aromatic/amide H refined with riding coordinates:
 N1(H1), N4(H4), N7(H7), C3(H3), C5(H5), C8(H8), C10(H10), C11(H11), C13(H13),
 C21(H21), C25(H25), C27(H27), C30(H30), C32(H32), C33(H33), C35(H35), C42(H42),
  C46(H46), C48(H48), C49(H49), C51(H51), C56(H56), C58(H58), C64(H64)
5.c X=CH2 refined with riding coordinates:
 C22(H22A,H22B), C43(H43A,H43B), C65(H65A,H65B)
5.d Idealised Me refined as rotating group:
 C16(H16A,H16B,H16C), C18(H18A,H18B,H18C), C38(H38A,H38B,H38C), C40(H40A,H40B,
 H40C), C44(H44A,H44B,H44C), C62(H62A,H62B,H62C), C66(H66A,H66B,H66C),
 C60A(H60A,H60B,H60C), C19(H19A,H19B,H19C), C60B(H60D,H60E,H60F), C67(H67A,H67B,
 H67C), C69(H69A,H69B,H69C), C71(H71A,H71B,H71C), C73(H73A,H73B,H73C)
5.e Idealised tetrahedral OH refined as rotating group:
 O2(H2), O6(H6)
;
_olex2_submission_special_instructions 'No special instructions were received'

loop_
_space_group_symop_operation_xyz
'x, y, z'
'-x, y+1/2, -z+1/2'
'-x, -y, -z'
'x, -y-1/2, z-1/2'

loop_
_atom_site_label
_atom_site_type_symbol
_atom_site_fract_x
_atom_site_fract_y
_atom_site_fract_z
_atom_site_U_iso_or_equiv
_atom_site_adp_type
_atom_site_occupancy
_atom_site_site_symmetry_order
_atom_site_calc_flag
_atom_site_refinement_flags_posn
_atom_site_refinement_flags_adp
_atom_site_refinement_flags_occupancy
_atom_site_disorder_assembly
_atom_site_disorder_group
La1 La 0.65556(2) 0.60485(2) 0.56753(2) 0.03174(9) Uani 1 1 d . . . . .
La2 La 0.18583(2) 0.49328(2) 0.37706(2) 0.03403(9) Uani 1 1 d . . . . .
O1 O 0.0731(3) 0.6020(2) 0.7318(3) 0.096(2) Uani 1 1 d . . . . .
O2 O 0.0841(3) 0.5284(2) 0.6467(3) 0.0678(13) Uani 1 1 d . . . . .
H2 H 0.065650 0.529776 0.681469 0.102 Uiso 1 1 calc GR . . . .
O3 O 0.1322(2) 0.54939(14) 0.4456(2) 0.0514(9) Uani 1 1 d . . . . .
O4 O 0.1843(2) 0.40700(12) 0.3773(2) 0.0399(8) Uani 1 1 d . . . . .
O5 O 0.6538(4) 0.86106(14) 0.3452(3) 0.0737(14) Uani 1 1 d . . . . .
O6 O 0.6813(3) 0.76812(14) 0.3645(3) 0.0653(12) Uani 1 1 d . . . . .
H6 H 0.659597 0.780219 0.316082 0.098 Uiso 1 1 calc GR . . . .
O7 O 0.6429(2) 0.69331(12) 0.5407(2) 0.0411(8) Uani 1 1 d . . . . .
O8 O 0.6813(2) 0.54015(11) 0.49151(18) 0.0341(7) Uani 1 1 d . . . . .
O9 O 0.1438(2) 0.58072(14) 0.2955(3) 0.0561(10) Uani 1 1 d . . . . .
O10 O 0.29108(19) 0.55391(11) 0.41584(19) 0.0342(7) Uani 1 1 d . . . . .
O11 O 0.5127(2) 0.61799(13) 0.4493(2) 0.0445(8) Uani 1 1 d . . . . .
O12 O 0.71025(19) 0.54007(11) 0.66876(18) 0.0330(7) Uani 1 1 d . . . . .
O13 O 0.0191(3) 0.49353(19) 0.2861(2) 0.0665(13) Uani 1 1 d . . . . .
O14 O 0.0830(2) 0.47241(15) 0.2168(2) 0.0523(9) Uani 1 1 d . . . . .
O15 O -0.0523(3) 0.4702(3) 0.1562(3) 0.116(2) Uani 1 1 d . U . . .
O16 O 0.5649(3) 0.64842(14) 0.6262(3) 0.0607(11) Uani 1 1 d . . . . .
O17 O 0.6988(3) 0.65811(14) 0.7057(2) 0.0576(11) Uani 1 1 d . . . . .
O18 O 0.6087(4) 0.71072(15) 0.7049(3) 0.0784(15) Uani 1 1 d . . . . .
N1 N 0.1096(3) 0.49414(18) 0.5222(3) 0.0477(11) Uani 1 1 d . . . . .
H1 H 0.096214 0.486741 0.561696 0.057 Uiso 1 1 calc R . . . .
N2 N 0.1260(2) 0.45867(16) 0.4774(2) 0.0411(10) Uani 1 1 d . . . . .
N3 N 0.1409(4) 0.23861(19) 0.3568(5) 0.0753(18) Uani 1 1 d . . . . .
N4 N 0.6627(3) 0.68735(14) 0.4279(2) 0.0419(10) Uani 1 1 d . . . . .
H4 H 0.669210 0.701634 0.387946 0.050 Uiso 1 1 calc R . . . .
N5 N 0.6668(2) 0.63809(13) 0.4346(2) 0.0342(8) Uani 1 1 d . . . . .
N6 N 0.6841(3) 0.42162(17) 0.3033(3) 0.0542(12) Uani 1 1 d . . . . .
N7 N 0.4530(2) 0.56469(14) 0.4983(2) 0.0339(8) Uani 1 1 d . . . . .
H7 H 0.406804 0.551070 0.493335 0.041 Uiso 1 1 calc R . . . .
N8 N 0.5321(2) 0.55039(13) 0.5611(2) 0.0330(8) Uani 1 1 d . . . . .
N9 N 0.7936(3) 0.4359(2) 0.9035(3) 0.0675(16) Uani 1 1 d . . . . .
N10 N 0.0150(3) 0.4781(3) 0.2177(3) 0.0714(17) Uani 1 1 d . . . . .
N11 N 0.6229(4) 0.67220(17) 0.6793(3) 0.0532(12) Uani 1 1 d . . . . .
C1 C 0.0890(3) 0.5727(3) 0.6205(4) 0.0586(16) Uani 1 1 d . . . . .
C2 C 0.0838(4) 0.6129(4) 0.6636(4) 0.075(2) Uani 1 1 d . . . . .
C3 C 0.0907(4) 0.6574(4) 0.6379(5) 0.085(3) Uani 1 1 d . . . . .
H3 H 0.088589 0.684013 0.669304 0.102 Uiso 1 1 calc R . . . .
C4 C 0.1008(4) 0.6652(3) 0.5668(5) 0.074(2) Uani 1 1 d . . . . .
C5 C 0.1068(4) 0.6254(2) 0.5234(4) 0.0615(17) Uani 1 1 d . . . . .
H5 H 0.114291 0.629734 0.475181 0.074 Uiso 1 1 calc R . . . .
C6 C 0.1019(3) 0.5790(2) 0.5505(4) 0.0541(15) Uani 1 1 d . . . . .
C7 C 0.1150(3) 0.5397(2) 0.5031(3) 0.0483(13) Uani 1 1 d . . . . .
C8 C 0.1162(3) 0.4153(2) 0.4972(3) 0.0479(13) Uani 1 1 d . . . . .
H8 H 0.099850 0.411958 0.539783 0.057 Uiso 1 1 calc R . . . .
C9 C 0.1276(3) 0.3724(2) 0.4612(4) 0.0488(13) Uani 1 1 d . . . . .
C10 C 0.1067(4) 0.3289(3) 0.4869(5) 0.0644(18) Uani 1 1 d . . . . .
H10 H 0.089176 0.329889 0.528848 0.077 Uiso 1 1 calc R . . . .
C11 C 0.1108(4) 0.2853(2) 0.4539(6) 0.075(2) Uani 1 1 d . . . . .
H11 H 0.096014 0.257199 0.473291 0.090 Uiso 1 1 calc R . . . .
C12 C 0.1366(4) 0.2818(2) 0.3916(5) 0.0616(17) Uani 1 1 d . . . . .
C13 C 0.1587(3) 0.32492(19) 0.3670(4) 0.0477(13) Uani 1 1 d . . . . .
H13 H 0.175703 0.323712 0.324698 0.057 Uiso 1 1 calc R . . . .
C14 C 0.1569(3) 0.36896(19) 0.4009(3) 0.0428(12) Uani 1 1 d . . . . .
C15 C 0.0970(5) 0.1959(3) 0.3621(7) 0.100(3) Uani 1 1 d . . . . .
H15A H 0.075116 0.177808 0.308687 0.120 Uiso 1 1 calc R . . . .
H15B H 0.048176 0.205489 0.369789 0.120 Uiso 1 1 calc R . . . .
C16 C 0.1555(5) 0.1642(3) 0.4352(7) 0.098(3) Uani 1 1 d . . . . .
H16A H 0.201503 0.152712 0.425557 0.147 Uiso 1 1 calc GR . . . .
H16B H 0.123624 0.136969 0.439347 0.147 Uiso 1 1 calc GR . . . .
H16C H 0.179086 0.182502 0.487892 0.147 Uiso 1 1 calc GR . . . .
C17 C 0.1813(5) 0.2340(3) 0.3042(5) 0.074(2) Uani 1 1 d . . . . .
H17A H 0.208019 0.202181 0.313696 0.089 Uiso 1 1 calc R . . . .
H17B H 0.226646 0.258169 0.321978 0.089 Uiso 1 1 calc R . . . .
C18 C 0.1214(6) 0.2400(3) 0.2107(6) 0.107(3) Uani 1 1 d . U . . .
H18A H 0.151841 0.234013 0.178878 0.161 Uiso 1 1 calc GR . . . .
H18B H 0.099165 0.272634 0.199808 0.161 Uiso 1 1 calc GR . . . .
H18C H 0.074613 0.217400 0.193071 0.161 Uiso 1 1 calc GR . . . .
C20 C 0.1001(5) 0.7151(3) 0.5314(7) 0.101(3) Uani 1 1 d . . . . .
H20A H 0.042229 0.721584 0.485566 0.121 Uiso 1 1 calc R . . . .
H20B H 0.112539 0.738648 0.576668 0.121 Uiso 1 1 calc R . . . .
C21 C 0.1577(8) 0.7230(4) 0.4990(10) 0.126(4) Uani 1 1 d . . . . .
H21 H 0.215689 0.717152 0.536966 0.151 Uiso 1 1 calc R . . . .
C22 C 0.1401(9) 0.7370(6) 0.4247(12) 0.167(6) Uani 1 1 d . . . . .
H22A H 0.083192 0.743335 0.384026 0.200 Uiso 1 1 calc R . . . .
H22B H 0.184017 0.740980 0.410279 0.200 Uiso 1 1 calc R . . . .
C23 C 0.6506(4) 0.79051(19) 0.4114(3) 0.0486(13) Uani 1 1 d . . . . .
C24 C 0.6370(4) 0.84029(19) 0.4041(3) 0.0505(14) Uani 1 1 d . . . . .
C25 C 0.6112(4) 0.8636(2) 0.4546(4) 0.0513(14) Uani 1 1 d . . . . .
H25 H 0.602411 0.897073 0.449544 0.062 Uiso 1 1 calc R . . . .
C26 C 0.5977(4) 0.8379(2) 0.5139(4) 0.0536(14) Uani 1 1 d . . . . .
C27 C 0.6126(3) 0.78965(18) 0.5218(3) 0.0436(12) Uani 1 1 d . . . . .
H27 H 0.605054 0.772348 0.562984 0.052 Uiso 1 1 calc R . . . .
C28 C 0.6384(3) 0.76562(18) 0.4704(3) 0.0428(12) Uani 1 1 d . . . . .
C29 C 0.6489(3) 0.71296(16) 0.4823(3) 0.0353(10) Uani 1 1 d . . . . .
C30 C 0.6727(3) 0.61689(18) 0.3736(3) 0.0399(11) Uani 1 1 d . . . . .
H30 H 0.675125 0.636895 0.332384 0.048 Uiso 1 1 calc R . . . .
C31 C 0.6759(3) 0.56673(18) 0.3619(3) 0.0387(11) Uani 1 1 d . . . . .
C32 C 0.6794(4) 0.5518(2) 0.2889(3) 0.0531(14) Uani 1 1 d . . . . .
H32 H 0.679545 0.575594 0.251583 0.064 Uiso 1 1 calc R . . . .
C33 C 0.6828(4) 0.5054(2) 0.2687(4) 0.0536(15) Uani 1 1 d . . . . .
H33 H 0.686217 0.497804 0.219173 0.064 Uiso 1 1 calc R . . . .
C34 C 0.6811(4) 0.46868(19) 0.3212(3) 0.0457(12) Uani 1 1 d . . . . .
C35 C 0.6781(3) 0.48276(17) 0.3955(3) 0.0350(10) Uani 1 1 d . . . . .
H35 H 0.675767 0.458775 0.431512 0.042 Uiso 1 1 calc R . . . .
C36 C 0.6785(3) 0.53032(17) 0.4175(3) 0.0342(10) Uani 1 1 d . . . . .
C37 C 0.6965(5) 0.4067(3) 0.2308(5) 0.0692(18) Uani 1 1 d . . . . .
H37A H 0.733774 0.430001 0.223424 0.083 Uiso 1 1 calc R . . . .
H37B H 0.724954 0.375312 0.243257 0.083 Uiso 1 1 calc R . . . .
C38 C 0.6163(5) 0.4035(3) 0.1520(5) 0.084(2) Uani 1 1 d . . . . .
H38A H 0.627433 0.394936 0.105567 0.126 Uiso 1 1 calc GR . . . .
H38B H 0.587325 0.434335 0.140031 0.126 Uiso 1 1 calc GR . . . .
H38C H 0.580577 0.379052 0.157804 0.126 Uiso 1 1 calc GR . . . .
C39 C 0.6741(4) 0.3842(2) 0.3532(4) 0.0510(13) Uani 1 1 d . . . . .
H39A H 0.709722 0.391944 0.413759 0.061 Uiso 1 1 calc R . . . .
H39B H 0.695260 0.353973 0.342074 0.061 Uiso 1 1 calc R . . . .
C40 C 0.5853(5) 0.3769(3) 0.3364(5) 0.0714(19) Uani 1 1 d . . . . .
H40A H 0.550740 0.365544 0.278431 0.107 Uiso 1 1 calc GR . . . .
H40B H 0.562363 0.407199 0.343718 0.107 Uiso 1 1 calc GR . . . .
H40C H 0.584392 0.353315 0.375972 0.107 Uiso 1 1 calc GR . . . .
C41 C 0.5669(5) 0.8646(2) 0.5676(5) 0.0680(18) Uani 1 1 d . . . . .
H41A H 0.598906 0.894821 0.586610 0.082 Uiso 1 1 calc R . . . .
H41B H 0.506775 0.872940 0.531301 0.082 Uiso 1 1 calc R . . . .
C42 C 0.5744(5) 0.8397(3) 0.6411(5) 0.075(2) Uani 1 1 d . . . . .
H42 H 0.628491 0.827419 0.679412 0.090 Uiso 1 1 calc R . . . .
C43 C 0.5127(6) 0.8325(3) 0.6600(6) 0.087(2) Uani 1 1 d . . . . .
H43A H 0.457494 0.844091 0.623634 0.104 Uiso 1 1 calc R . . . .
H43B H 0.523671 0.815647 0.709945 0.104 Uiso 1 1 calc R . . . .
C44 C 0.6423(6) 0.9118(2) 0.3356(5) 0.084(2) Uani 1 1 d . . . . .
H44A H 0.659867 0.923154 0.294993 0.126 Uiso 1 1 calc GR . . . .
H44B H 0.676720 0.927259 0.390281 0.126 Uiso 1 1 calc GR . . . .
H44C H 0.582660 0.919519 0.315102 0.126 Uiso 1 1 calc GR . . . .
C45 C 0.6862(3) 0.50950(16) 0.7099(3) 0.0333(10) Uani 1 1 d . . . . .
C46 C 0.7484(3) 0.48915(18) 0.7847(3) 0.0383(11) Uani 1 1 d . . . . .
H46 H 0.805428 0.498928 0.805590 0.046 Uiso 1 1 calc R . . . .
C47 C 0.7301(3) 0.4550(2) 0.8300(3) 0.0499(13) Uani 1 1 d . . . . .
C48 C 0.6456(3) 0.4403(2) 0.7977(3) 0.0489(13) Uani 1 1 d . . . . .
H48 H 0.631444 0.415818 0.825089 0.059 Uiso 1 1 calc R . . . .
C49 C 0.5838(3) 0.46165(19) 0.7263(3) 0.0416(11) Uani 1 1 d . . . . .
H49 H 0.526722 0.452420 0.706699 0.050 Uiso 1 1 calc R . . . .
C50 C 0.6014(3) 0.49668(16) 0.6808(3) 0.0320(10) Uani 1 1 d . . . . .
C51 C 0.5302(3) 0.51642(17) 0.6083(3) 0.0343(10) Uani 1 1 d . . . . .
H51 H 0.476450 0.503161 0.593665 0.041 Uiso 1 1 calc R . . . .
C52 C 0.4483(3) 0.59954(17) 0.4456(3) 0.0370(11) Uani 1 1 d . . . . .
C53 C 0.3632(3) 0.61506(17) 0.3828(3) 0.0357(10) Uani 1 1 d . . . . .
C54 C 0.2901(3) 0.59138(17) 0.3715(3) 0.0344(10) Uani 1 1 d . . . . .
C55 C 0.2126(3) 0.60874(19) 0.3071(4) 0.0464(13) Uani 1 1 d . . . . .
C56 C 0.2072(4) 0.6482(2) 0.2596(4) 0.0558(15) Uani 1 1 d . . . . .
H56 H 0.153508 0.658761 0.216986 0.067 Uiso 1 1 calc R . . . .
C57 C 0.2805(4) 0.6729(2) 0.2735(4) 0.0532(14) Uani 1 1 d . . . . .
C58 C 0.3573(3) 0.65606(19) 0.3342(3) 0.0448(12) Uani 1 1 d . . . . .
H58 H 0.407484 0.672173 0.343748 0.054 Uiso 1 1 calc R . . . .
C59 C 0.8779(4) 0.4576(3) 0.9448(4) 0.071(2) Uani 1 1 d . . . . .
H59A H 0.898740 0.460338 0.903165 0.085 Uiso 0.5 1 calc R . P A -1
H59B H 0.916962 0.436225 0.990554 0.085 Uiso 0.5 1 calc R . P A -1
H59C H 0.902442 0.454596 1.006793 0.085 Uiso 0.5 1 calc R . P B 1
H59D H 0.873249 0.491955 0.930753 0.085 Uiso 0.5 1 calc R . P B 1
C61 C 0.7798(5) 0.3927(3) 0.9429(5) 0.087(3) Uani 1 1 d . . . . .
H61A H 0.735198 0.372709 0.898918 0.104 Uiso 1 1 calc R . . . .
H61B H 0.832462 0.373705 0.970134 0.104 Uiso 1 1 calc R . . . .
C62 C 0.7545(6) 0.4062(4) 1.0061(5) 0.106(3) Uani 1 1 d . . . . .
H62A H 0.703852 0.426245 0.979658 0.159 Uiso 1 1 calc GR . . . .
H62B H 0.800435 0.423937 1.051807 0.159 Uiso 1 1 calc GR . . . .
H62C H 0.742222 0.377420 1.029123 0.159 Uiso 1 1 calc GR . . . .
C63 C 0.2725(4) 0.7183(3) 0.2233(5) 0.072(2) Uani 1 1 d . . . . .
H63A H 0.223198 0.715148 0.166405 0.087 Uiso 1 1 calc R . . . .
H63B H 0.261724 0.745574 0.251687 0.087 Uiso 1 1 calc R . . . .
C64 C 0.3493(5) 0.7289(3) 0.2143(5) 0.083(2) Uani 1 1 d . . . . .
H64 H 0.359481 0.707865 0.178899 0.100 Uiso 1 1 calc R . . . .
C65 C 0.4022(6) 0.7622(3) 0.2475(6) 0.095(3) Uani 1 1 d . . . . .
H65A H 0.395708 0.784496 0.283563 0.114 Uiso 1 1 calc R . . . .
H65B H 0.448525 0.764892 0.236397 0.114 Uiso 1 1 calc R . . . .
C66 C 0.0654(5) 0.6056(3) 0.2630(7) 0.113(3) Uani 1 1 d . U . . .
H66A H 0.035225 0.602968 0.201286 0.170 Uiso 1 1 calc GR . . . .
H66B H 0.076073 0.639224 0.279157 0.170 Uiso 1 1 calc GR . . . .
H66C H 0.030960 0.591582 0.286092 0.170 Uiso 1 1 calc GR . . . .
C60A C 0.9384(10) 0.4327(6) 0.9156(10) 0.085(5) Uani 0.5 1 d . . P C 1
H60A H 0.943575 0.398746 0.930000 0.128 Uiso 0.5 1 calc GR . P C 1
H60B H 0.994328 0.447650 0.944198 0.128 Uiso 0.5 1 calc GR . P C 1
H60C H 0.914809 0.436246 0.854363 0.128 Uiso 0.5 1 calc GR . P C 1
C19 C 0.0702(6) 0.6410(4) 0.7824(5) 0.107(3) Uani 1 1 d . U . . .
H19A H 0.018074 0.659291 0.749972 0.160 Uiso 1 1 calc GR . . . .
H19B H 0.119081 0.661853 0.798022 0.160 Uiso 1 1 calc GR . . . .
H19C H 0.071297 0.628464 0.833626 0.160 Uiso 1 1 calc GR . . . .
C60B C 0.8804(11) 0.5094(6) 0.9839(9) 0.088(5) Uani 0.5 1 d . . P C -1
H60D H 0.828652 0.526854 0.946696 0.132 Uiso 0.5 1 calc GR . P C -1
H60E H 0.929552 0.527085 0.989218 0.132 Uiso 0.5 1 calc GR . P C -1
H60F H 0.884333 0.505885 1.039778 0.132 Uiso 0.5 1 calc GR . P C -1
N12 N 0.1238(7) 0.3898(4) 0.6963(7) 0.130(3) Uani 1 1 d . . . . .
C67 C 0.1814(6) 0.4479(4) 0.8235(6) 0.113(3) Uani 1 1 d . . . . .
H67A H 0.241166 0.441093 0.861678 0.169 Uiso 1 1 calc GR . . . .
H67B H 0.149036 0.444054 0.853912 0.169 Uiso 1 1 calc GR . . . .
H67C H 0.175593 0.480724 0.802777 0.169 Uiso 1 1 calc GR . . . .
C68 C 0.1497(6) 0.4152(4) 0.7526(7) 0.096(3) Uani 1 1 d . . . . .
N13 N 0.6213(6) 0.5148(3) 1.0356(5) 0.104(2) Uani 1 1 d . . . . .
C69 C 0.5247(6) 0.4766(4) 0.8917(6) 0.100(3) Uani 1 1 d . . . . .
H69A H 0.520120 0.498100 0.846891 0.150 Uiso 1 1 calc GR . . . .
H69B H 0.468594 0.471537 0.886448 0.150 Uiso 1 1 calc GR . . . .
H69C H 0.547968 0.445943 0.886493 0.150 Uiso 1 1 calc GR . . . .
C70 C 0.5792(6) 0.4971(3) 0.9720(5) 0.076(2) Uani 1 1 d . . . . .
N14 N 0.3339(8) 0.7975(4) 0.4222(8) 0.152(4) Uani 1 1 d . . . . .
C71 C 0.4207(6) 0.7270(3) 0.5114(6) 0.104(3) Uani 1 1 d . . . . .
H71A H 0.466113 0.720293 0.497706 0.156 Uiso 1 1 calc GR . . . .
H71B H 0.384569 0.698860 0.499236 0.156 Uiso 1 1 calc GR . . . .
H71C H 0.445203 0.735078 0.571406 0.156 Uiso 1 1 calc GR . . . .
C72 C 0.3712(7) 0.7664(4) 0.4614(7) 0.099(3) Uani 1 1 d . . . . .
N15 N 0.9932(10) 0.6627(6) 0.9868(11) 0.225(7) Uani 1 1 d D U . . .
C73 C 0.8734(8) 0.6247(4) 0.8658(7) 0.130(4) Uani 1 1 d D U . . .
H73A H 0.887140 0.607602 0.826520 0.196 Uiso 1 1 calc GR . . . .
H73B H 0.830110 0.648741 0.834929 0.196 Uiso 1 1 calc GR . . . .
H73C H 0.852145 0.602042 0.892575 0.196 Uiso 1 1 calc GR . . . .
C74 C 0.9461(10) 0.6469(5) 0.9278(10) 0.142(5) Uani 1 1 d D U . . .

loop_
_atom_site_aniso_label
_atom_site_aniso_U_11
_atom_site_aniso_U_22
_atom_site_aniso_U_33
_atom_site_aniso_U_23
_atom_site_aniso_U_13
_atom_site_aniso_U_12
La1 0.03783(15) 0.02899(15) 0.02616(14) 0.00222(9) 0.01351(11) 0.00057(10)
La2 0.03299(15) 0.03643(17) 0.02813(14) 0.00313(10) 0.01096(11) 0.00184(10)
O1 0.075(3) 0.153(6) 0.052(3) -0.033(3) 0.025(2) 0.027(3)
O2 0.050(2) 0.113(4) 0.040(2) -0.003(2) 0.0205(19) 0.008(2)
O3 0.052(2) 0.053(2) 0.055(2) 0.0002(18) 0.0298(19) 0.0075(18)
O4 0.0406(18) 0.0376(19) 0.0334(17) 0.0021(14) 0.0112(14) -0.0069(14)
O5 0.146(5) 0.032(2) 0.064(3) 0.0087(19) 0.068(3) 0.002(2)
O6 0.124(4) 0.039(2) 0.054(2) 0.0036(18) 0.060(3) 0.001(2)
O7 0.060(2) 0.0295(18) 0.0363(17) 0.0023(14) 0.0254(16) 0.0013(15)
O8 0.0418(17) 0.0334(18) 0.0231(14) 0.0022(12) 0.0123(13) 0.0003(14)
O9 0.0347(18) 0.055(2) 0.062(2) 0.0238(19) 0.0099(17) 0.0065(17)
O10 0.0339(16) 0.0306(17) 0.0311(15) 0.0045(13) 0.0100(13) 0.0005(13)
O11 0.0377(18) 0.049(2) 0.0386(18) 0.0132(16) 0.0115(15) 0.0034(16)
O12 0.0372(16) 0.0336(17) 0.0252(14) 0.0038(12) 0.0127(13) 0.0003(13)
O13 0.040(2) 0.123(4) 0.032(2) 0.001(2) 0.0137(17) 0.007(2)
O14 0.041(2) 0.073(3) 0.0374(19) -0.0009(18) 0.0149(16) -0.0012(18)
O15 0.055(3) 0.233(7) 0.047(3) -0.019(4) 0.015(2) -0.020(4)
O16 0.082(3) 0.044(2) 0.077(3) -0.015(2) 0.055(3) -0.011(2)
O17 0.087(3) 0.047(2) 0.0357(19) 0.0012(17) 0.027(2) -0.006(2)
O18 0.140(5) 0.042(2) 0.058(3) -0.003(2) 0.051(3) 0.020(3)
N1 0.037(2) 0.071(3) 0.036(2) -0.004(2) 0.0191(19) -0.001(2)
N2 0.036(2) 0.053(3) 0.031(2) 0.0032(19) 0.0136(17) -0.0018(19)
N3 0.066(3) 0.037(3) 0.114(5) 0.000(3) 0.035(3) -0.010(2)
N4 0.061(3) 0.032(2) 0.030(2) 0.0028(16) 0.0196(19) -0.0003(19)
N5 0.042(2) 0.027(2) 0.0298(19) 0.0023(15) 0.0134(16) -0.0011(16)
N6 0.084(3) 0.037(3) 0.049(3) -0.009(2) 0.038(3) -0.003(2)
N7 0.035(2) 0.032(2) 0.0284(18) 0.0051(16) 0.0095(16) 0.0032(16)
N8 0.037(2) 0.029(2) 0.0248(18) 0.0022(15) 0.0090(16) 0.0040(16)
N9 0.046(3) 0.094(4) 0.045(3) 0.040(3) 0.008(2) -0.001(3)
N10 0.037(3) 0.135(6) 0.029(2) 0.003(3) 0.006(2) -0.007(3)
N11 0.086(4) 0.043(3) 0.040(2) -0.002(2) 0.038(3) 0.002(3)
C1 0.031(3) 0.089(5) 0.045(3) -0.017(3) 0.010(2) 0.002(3)
C2 0.041(3) 0.114(7) 0.053(4) -0.034(4) 0.009(3) 0.016(4)
C3 0.045(4) 0.111(7) 0.074(5) -0.049(5) 0.008(3) 0.004(4)
C4 0.042(3) 0.076(5) 0.086(5) -0.036(4) 0.016(3) -0.004(3)
C5 0.043(3) 0.067(4) 0.071(4) -0.024(3) 0.025(3) -0.008(3)
C6 0.034(3) 0.072(4) 0.050(3) -0.018(3) 0.015(2) -0.002(3)
C7 0.035(3) 0.066(4) 0.038(3) -0.006(3) 0.012(2) -0.002(2)
C8 0.034(2) 0.070(4) 0.037(3) 0.017(3) 0.014(2) -0.001(2)
C9 0.035(3) 0.046(3) 0.057(3) 0.015(3) 0.015(2) 0.005(2)
C10 0.047(3) 0.067(4) 0.082(5) 0.024(4) 0.033(3) 0.002(3)
C11 0.057(4) 0.048(4) 0.118(6) 0.033(4) 0.040(4) 0.005(3)
C12 0.040(3) 0.055(4) 0.082(4) 0.014(3) 0.022(3) -0.003(3)
C13 0.040(3) 0.038(3) 0.052(3) 0.004(2) 0.012(2) -0.004(2)
C14 0.031(2) 0.044(3) 0.040(3) 0.008(2) 0.006(2) -0.003(2)
C15 0.076(5) 0.050(4) 0.150(9) 0.001(5) 0.035(5) -0.016(4)
C16 0.082(5) 0.061(5) 0.136(8) 0.016(5) 0.040(5) 0.002(4)
C17 0.076(5) 0.047(4) 0.077(5) -0.004(3) 0.019(4) 0.000(3)
C18 0.119(6) 0.072(5) 0.085(5) 0.000(4) 0.012(4) 0.002(5)
C20 0.061(4) 0.072(5) 0.161(9) -0.048(6) 0.046(5) -0.022(4)
C21 0.100(8) 0.077(7) 0.174(13) -0.012(7) 0.044(8) -0.007(6)
C22 0.114(10) 0.180(15) 0.210(18) 0.037(13) 0.081(11) -0.018(9)
C23 0.072(4) 0.036(3) 0.040(3) 0.001(2) 0.028(3) -0.001(3)
C24 0.080(4) 0.034(3) 0.039(3) 0.001(2) 0.030(3) -0.004(3)
C25 0.070(4) 0.032(3) 0.050(3) 0.002(2) 0.026(3) -0.001(3)
C26 0.073(4) 0.038(3) 0.050(3) -0.003(2) 0.030(3) 0.001(3)
C27 0.060(3) 0.032(3) 0.042(3) 0.001(2) 0.028(2) -0.002(2)
C28 0.058(3) 0.035(3) 0.034(2) 0.001(2) 0.020(2) -0.002(2)
C29 0.044(3) 0.028(2) 0.030(2) 0.0037(18) 0.015(2) -0.0011(19)
C30 0.055(3) 0.037(3) 0.022(2) 0.0036(19) 0.014(2) -0.003(2)
C31 0.049(3) 0.034(3) 0.029(2) 0.0022(19) 0.014(2) -0.002(2)
C32 0.077(4) 0.044(3) 0.034(3) 0.006(2) 0.023(3) -0.002(3)
C33 0.086(4) 0.041(3) 0.041(3) -0.005(2) 0.036(3) -0.001(3)
C34 0.057(3) 0.040(3) 0.036(3) -0.003(2) 0.019(2) -0.001(2)
C35 0.042(3) 0.031(2) 0.029(2) 0.0004(18) 0.014(2) 0.0003(19)
C36 0.030(2) 0.037(3) 0.027(2) 0.0001(19) 0.0065(18) -0.0018(19)
C37 0.079(5) 0.053(4) 0.069(4) -0.009(3) 0.029(4) 0.002(3)
C38 0.085(5) 0.073(5) 0.075(5) -0.005(4) 0.024(4) 0.006(4)
C39 0.059(3) 0.037(3) 0.057(3) -0.007(3) 0.028(3) 0.002(2)
C40 0.075(4) 0.056(4) 0.095(5) -0.019(4) 0.050(4) -0.007(3)
C41 0.113(6) 0.035(3) 0.077(4) -0.003(3) 0.063(4) 0.002(3)
C42 0.098(5) 0.071(5) 0.068(4) -0.017(4) 0.051(4) -0.005(4)
C43 0.123(7) 0.082(6) 0.084(5) -0.015(4) 0.072(5) -0.021(5)
C44 0.159(8) 0.036(3) 0.073(5) 0.012(3) 0.068(5) -0.005(4)
C45 0.042(3) 0.032(3) 0.026(2) -0.0023(18) 0.017(2) 0.0010(19)
C46 0.037(2) 0.044(3) 0.031(2) 0.009(2) 0.013(2) 0.004(2)
C47 0.048(3) 0.062(4) 0.031(2) 0.015(2) 0.011(2) 0.005(3)
C48 0.048(3) 0.061(4) 0.033(3) 0.020(2) 0.015(2) 0.001(3)
C49 0.042(3) 0.045(3) 0.036(3) 0.008(2) 0.017(2) -0.003(2)
C50 0.038(2) 0.032(2) 0.023(2) 0.0029(17) 0.0121(19) 0.0032(19)
C51 0.037(2) 0.033(3) 0.029(2) -0.0014(19) 0.0130(19) -0.0020(19)
C52 0.042(3) 0.032(3) 0.033(2) 0.0023(19) 0.015(2) 0.003(2)
C53 0.040(2) 0.033(3) 0.032(2) 0.0091(19) 0.016(2) 0.008(2)
C54 0.039(2) 0.032(2) 0.027(2) 0.0039(18) 0.0118(19) 0.003(2)
C55 0.038(3) 0.045(3) 0.051(3) 0.016(2) 0.017(2) 0.008(2)
C56 0.044(3) 0.053(4) 0.054(3) 0.025(3) 0.011(3) 0.015(3)
C57 0.051(3) 0.048(3) 0.054(3) 0.022(3) 0.020(3) 0.010(3)
C58 0.043(3) 0.042(3) 0.043(3) 0.014(2) 0.016(2) 0.004(2)
C59 0.060(4) 0.099(6) 0.038(3) 0.026(3) 0.012(3) 0.004(4)
C61 0.056(4) 0.132(8) 0.062(4) 0.050(5) 0.019(3) 0.014(4)
C62 0.073(5) 0.164(10) 0.067(5) 0.038(6) 0.022(4) 0.005(6)
C63 0.060(4) 0.065(4) 0.074(4) 0.042(4) 0.018(3) 0.017(3)
C64 0.085(5) 0.076(5) 0.082(5) 0.045(4) 0.035(4) 0.006(4)
C65 0.098(6) 0.061(5) 0.121(7) 0.037(5) 0.048(6) 0.001(4)
C66 0.046(4) 0.098(6) 0.167(8) 0.064(5) 0.027(4) 0.014(4)
C60A 0.068(9) 0.095(12) 0.065(9) 0.004(8) 0.010(7) 0.009(8)
C19 0.099(5) 0.141(7) 0.065(4) -0.029(4) 0.027(4) 0.042(5)
C60B 0.082(10) 0.104(13) 0.048(8) 0.016(8) 0.007(7) 0.004(9)
N12 0.149(9) 0.137(9) 0.120(8) -0.010(6) 0.077(7) -0.038(7)
C67 0.095(7) 0.152(10) 0.083(6) 0.010(6) 0.035(5) -0.008(6)
C68 0.079(6) 0.120(8) 0.090(6) 0.017(6) 0.041(5) -0.009(5)
N13 0.119(6) 0.089(5) 0.087(5) -0.011(4) 0.035(5) -0.006(5)
C69 0.105(7) 0.111(7) 0.094(6) -0.015(6) 0.055(6) 0.002(6)
C70 0.087(5) 0.069(5) 0.071(5) 0.001(4) 0.035(4) 0.004(4)
N14 0.192(11) 0.091(7) 0.178(11) 0.041(7) 0.094(9) 0.026(7)
C71 0.118(7) 0.064(5) 0.099(7) -0.001(5) 0.027(6) 0.005(5)
C72 0.114(7) 0.074(6) 0.116(8) 0.005(5) 0.060(6) -0.006(5)
N15 0.197(10) 0.210(10) 0.260(11) -0.011(8) 0.103(8) 0.009(8)
C73 0.160(8) 0.134(7) 0.102(6) 0.020(6) 0.067(6) 0.042(6)
C74 0.141(6) 0.134(6) 0.148(6) 0.008(4) 0.065(4) 0.012(4)

loop_
_atom_type_symbol
_atom_type_description
_atom_type_scat_dispersion_real
_atom_type_scat_dispersion_imag
_atom_type_scat_source
C C 0.0181 0.0091 'International Tables Vol C Tables 4.2.6.8 and 6.1.1.4'
H H 0.0000 0.0000 'International Tables Vol C Tables 4.2.6.8 and 6.1.1.4'
La La -1.4094 9.0376 'International Tables Vol C Tables 4.2.6.8 and 6.1.1.4'
N N 0.0311 0.0180 'International Tables Vol C Tables 4.2.6.8 and 6.1.1.4'
O O 0.0492 0.0322 'International Tables Vol C Tables 4.2.6.8 and 6.1.1.4'

loop_
_geom_angle_atom_site_label_1
_geom_angle_atom_site_label_2
_geom_angle_atom_site_label_3
_geom_angle
_geom_angle_site_symmetry_1
_geom_angle_site_symmetry_3
_geom_angle_publ_flag
O4 La1 La2 39.95(8) 3_666 3_666 ?
O4 La1 O16 134.26(13) 3_666 . ?
O4 La1 O17 86.54(13) 3_666 . ?
O4 La1 N5 80.80(11) 3_666 . ?
O4 La1 N8 134.49(11) 3_666 . ?
O4 La1 N11 111.22(14) 3_666 . ?
O7 La1 La2 139.78(8) . 3_666 ?
O7 La1 O4 100.51(11) . 3_666 ?
O7 La1 O16 66.62(12) . . ?
O7 La1 O17 65.72(11) . . ?
O7 La1 N5 61.45(11) . . ?
O7 La1 N8 124.17(12) . . ?
O7 La1 N11 58.85(12) . . ?
O8 La1 La2 43.92(7) . 3_666 ?
O8 La1 O4 69.19(11) . 3_666 ?
O8 La1 O7 130.32(10) . . ?
O8 La1 O11 91.46(12) . . ?
O8 La1 O16 152.72(12) . . ?
O8 La1 O17 152.21(12) . . ?
O8 La1 N5 68.89(11) . . ?
O8 La1 N8 85.89(11) . . ?
O8 La1 N11 170.84(11) . . ?
O11 La1 La2 133.63(9) . 3_666 ?
O11 La1 O4 149.89(11) . 3_666 ?
O11 La1 O7 74.03(12) . . ?
O11 La1 O16 71.70(14) . . ?
O11 La1 O17 116.11(14) . . ?
O11 La1 N5 70.53(12) . . ?
O11 La1 N8 62.69(11) . . ?
O11 La1 N11 91.58(14) . . ?
O12 La1 La2 42.68(7) . 3_666 ?
O12 La1 O4 68.73(10) . 3_666 ?
O12 La1 O7 148.18(11) . . ?
O12 La1 O8 75.45(10) . . ?
O12 La1 O11 130.11(11) . . ?
O12 La1 O16 98.74(12) . . ?
O12 La1 O17 83.40(11) . . ?
O12 La1 N5 139.43(11) . . ?
O12 La1 N8 68.41(11) . . ?
O12 La1 N11 96.03(12) . . ?
O16 La1 La2 140.81(10) . 3_666 ?
O16 La1 O17 47.79(14) . . ?
O16 La1 N5 121.81(13) . . ?
O16 La1 N8 67.45(12) . . ?
O16 La1 N11 23.76(14) . . ?
O17 La1 La2 108.44(10) . 3_666 ?
O17 La1 N11 24.99(14) . . ?
N5 La1 La2 96.91(8) . 3_666 ?
N5 La1 O17 121.82(12) . . ?
N5 La1 N11 120.26(12) . . ?
N8 La1 La2 96.05(8) . 3_666 ?
N8 La1 O17 103.03(13) . . ?
N8 La1 N5 125.73(11) . . ?
N8 La1 N11 87.83(13) . . ?
N11 La1 La2 130.53(10) . 3_666 ?
O3 La2 La1 140.16(9) . 3_666 ?
O3 La2 O8 100.59(12) . 3_666 ?
O3 La2 O9 68.16(13) . . ?
O3 La2 O12 156.67(12) . 3_666 ?
O3 La2 O13 73.02(14) . . ?
O3 La2 O14 116.78(13) . . ?
O3 La2 N2 60.94(14) . . ?
O4 La2 La1 43.30(8) . 3_666 ?
O4 La2 O3 129.02(13) . . ?
O4 La2 O8 69.21(10) . 3_666 ?
O4 La2 O9 152.27(12) . . ?
O4 La2 O12 69.26(11) . 3_666 ?
O4 La2 O13 89.60(14) . . ?
O4 La2 O14 77.19(12) . . ?
O4 La2 N2 68.24(13) . . ?
O8 La2 La1 40.63(7) 3_666 3_666 ?
O8 La2 O9 134.36(11) 3_666 . ?
O8 La2 O13 147.25(12) 3_666 . ?
O8 La2 O14 140.51(11) 3_666 . ?
O8 La2 N2 75.40(11) 3_666 . ?
O9 La2 La1 140.54(9) . 3_666 ?
O10 La2 La1 92.73(8) . 3_666 ?
O10 La2 O3 81.12(12) . . ?
O10 La2 O4 136.01(11) . . ?
O10 La2 O8 74.62(10) . 3_666 ?
O10 La2 O9 60.18(10) . . ?
O10 La2 O12 75.75(11) . 3_666 ?
O10 La2 O13 133.34(14) . . ?
O10 La2 O14 121.34(12) . . ?
O10 La2 N2 125.23(12) . . ?
O12 La2 La1 40.00(7) 3_666 3_666 ?
O12 La2 O8 70.51(10) 3_666 3_666 ?
O12 La2 O9 102.04(11) 3_666 . ?
O12 La2 O13 126.15(11) 3_666 . ?
O12 La2 O14 78.74(11) 3_666 . ?
O12 La2 N2 132.49(12) 3_666 . ?
O13 La2 La1 131.51(11) . 3_666 ?
O13 La2 O9 74.21(13) . . ?
O13 La2 O14 47.87(12) . . ?
O13 La2 N2 73.57(13) . . ?
O14 La2 La1 100.10(9) . 3_666 ?
O14 La2 O9 75.26(13) . . ?
O14 La2 N2 110.98(12) . . ?
N2 La2 La1 93.16(9) . 3_666 ?
N2 La2 O9 125.47(13) . . ?
C2 O1 C19 117.7(8) . . ?
C7 O3 La2 126.2(4) . . ?
La2 O4 La1 96.75(11) . 3_666 ?
C14 O4 La1 106.9(3) . 3_666 ?
C14 O4 La2 144.2(3) . . ?
C24 O5 C44 116.3(5) . . ?
C29 O7 La1 124.4(3) . . ?
La1 O8 La2 95.45(10) . 3_666 ?
C36 O8 La1 141.6(3) . . ?
C36 O8 La2 114.3(3) . 3_666 ?
C55 O9 La2 114.9(3) . . ?
C55 O9 C66 114.8(5) . . ?
C66 O9 La2 128.0(4) . . ?
C54 O10 La2 127.8(3) . . ?
C52 O11 La1 123.1(3) . . ?
La1 O12 La2 97.32(10) . 3_666 ?
C45 O12 La1 141.0(3) . . ?
C45 O12 La2 115.3(3) . 3_666 ?
N10 O13 La2 97.0(3) . . ?
N10 O14 La2 97.9(3) . . ?
N11 O16 La1 96.1(3) . . ?
N11 O17 La1 92.4(3) . . ?
C7 N1 N2 118.0(4) . . ?
N1 N2 La2 113.2(3) . . ?
C8 N2 La2 132.2(4) . . ?
C8 N2 N1 114.3(4) . . ?
C12 N3 C15 122.5(7) . . ?
C12 N3 C17 121.9(6) . . ?
C17 N3 C15 115.2(7) . . ?
C29 N4 N5 119.6(4) . . ?
N4 N5 La1 113.7(3) . . ?
C30 N5 La1 132.3(3) . . ?
C30 N5 N4 114.0(4) . . ?
C34 N6 C37 121.3(5) . . ?
C34 N6 C39 121.4(5) . . ?
C39 N6 C37 117.3(5) . . ?
C52 N7 N8 118.8(4) . . ?
N7 N8 La1 112.4(3) . . ?
C51 N8 La1 133.0(3) . . ?
C51 N8 N7 114.3(4) . . ?
C47 N9 C59 120.6(5) . . ?
C47 N9 C61 121.7(5) . . ?
C59 N9 C61 117.7(5) . . ?
O14 N10 O13 117.0(4) . . ?
O15 N10 O13 121.3(6) . . ?
O15 N10 O14 121.7(6) . . ?
O16 N11 La1 60.2(3) . . ?
O16 N11 O17 119.0(5) . . ?
O16 N11 O18 120.8(6) . . ?
O17 N11 La1 62.6(3) . . ?
O18 N11 La1 158.2(4) . . ?
O18 N11 O17 120.1(6) . . ?
O2 C1 C2 121.1(7) . . ?
O2 C1 C6 119.9(6) . . ?
C2 C1 C6 118.9(8) . . ?
O1 C2 C1 113.3(9) . . ?
C3 C2 O1 126.0(7) . . ?
C3 C2 C1 120.7(8) . . ?
C2 C3 C4 122.2(7) . . ?
C3 C4 C5 117.9(8) . . ?
C3 C4 C20 123.2(7) . . ?
C5 C4 C20 118.8(8) . . ?
C4 C5 C6 120.7(7) . . ?
C1 C6 C5 119.6(6) . . ?
C1 C6 C7 124.6(6) . . ?
C5 C6 C7 115.8(6) . . ?
O3 C7 N1 120.0(5) . . ?
O3 C7 C6 119.3(6) . . ?
N1 C7 C6 120.7(5) . . ?
N2 C8 C9 126.4(5) . . ?
C10 C9 C8 117.3(6) . . ?
C10 C9 C14 116.4(6) . . ?
C14 C9 C8 126.3(5) . . ?
C11 C10 C9 123.1(7) . . ?
C10 C11 C12 120.7(6) . . ?
N3 C12 C11 122.2(6) . . ?
N3 C12 C13 121.6(7) . . ?
C11 C12 C13 116.2(6) . . ?
C14 C13 C12 123.9(6) . . ?
O4 C14 C9 121.4(5) . . ?
O4 C14 C13 119.1(5) . . ?
C13 C14 C9 119.6(5) . . ?
N3 C15 C16 111.3(7) . . ?
N3 C17 C18 113.9(7) . . ?
C21 C20 C4 116.6(8) . . ?
C22 C21 C20 127.5(13) . . ?
O6 C23 C24 120.0(5) . . ?
O6 C23 C28 120.5(5) . . ?
C28 C23 C24 119.3(5) . . ?
O5 C24 C23 113.6(5) . . ?
O5 C24 C25 125.8(5) . . ?
C25 C24 C23 120.5(5) . . ?
C24 C25 C26 120.0(5) . . ?
C25 C26 C41 118.8(5) . . ?
C27 C26 C25 119.3(5) . . ?
C27 C26 C41 122.0(5) . . ?
C26 C27 C28 121.2(5) . . ?
C23 C28 C27 119.8(5) . . ?
C23 C28 C29 124.0(5) . . ?
C27 C28 C29 116.2(4) . . ?
O7 C29 N4 120.6(4) . . ?
O7 C29 C28 120.5(4) . . ?
N4 C29 C28 118.9(4) . . ?
N5 C30 C31 127.0(4) . . ?
C32 C31 C30 117.0(4) . . ?
C32 C31 C36 116.4(5) . . ?
C36 C31 C30 126.6(4) . . ?
C33 C32 C31 124.2(5) . . ?
C32 C33 C34 120.1(5) . . ?
N6 C34 C33 122.1(5) . . ?
N6 C34 C35 121.0(5) . . ?
C33 C34 C35 116.9(5) . . ?
C36 C35 C34 122.5(5) . . ?
O8 C36 C31 122.0(4) . . ?
O8 C36 C35 118.3(4) . . ?
C35 C36 C31 119.8(4) . . ?
C38 C37 N6 112.1(7) . . ?
N6 C39 C40 114.3(5) . . ?
C42 C41 C26 116.3(6) . . ?
C43 C42 C41 126.0(9) . . ?
O12 C45 C46 118.4(4) . . ?
O12 C45 C50 122.8(4) . . ?
C46 C45 C50 118.9(4) . . ?
C47 C46 C45 122.6(5) . . ?
N9 C47 C46 120.6(5) . . ?
N9 C47 C48 121.3(5) . . ?
C46 C47 C48 118.1(4) . . ?
C49 C48 C47 119.4(5) . . ?
C48 C49 C50 122.8(5) . . ?
C45 C50 C49 117.9(4) . . ?
C45 C50 C51 125.5(4) . . ?
C49 C50 C51 116.6(4) . . ?
N8 C51 C50 126.4(4) . . ?
O11 C52 N7 121.8(4) . . ?
O11 C52 C53 121.3(4) . . ?
N7 C52 C53 116.9(4) . . ?
C54 C53 C52 122.2(4) . . ?
C54 C53 C58 120.4(4) . . ?
C58 C53 C52 117.3(4) . . ?
O10 C54 C53 123.5(4) . . ?
O10 C54 C55 119.8(4) . . ?
C53 C54 C55 116.7(4) . . ?
O9 C55 C54 112.8(4) . . ?
C56 C55 O9 124.5(5) . . ?
C56 C55 C54 122.6(5) . . ?
C55 C56 C57 120.4(5) . . ?
C56 C57 C63 119.5(5) . . ?
C58 C57 C56 118.4(5) . . ?
C58 C57 C63 122.1(5) . . ?
C57 C58 C53 121.4(5) . . ?
N9 C59 C60A 111.0(8) . . ?
N9 C59 C60B 113.7(9) . . ?
C60A C59 C60B 131.9(11) . . ?
C62 C61 N9 110.3(8) . . ?
C64 C63 C57 113.6(5) . . ?
C65 C64 C63 128.5(10) . . ?
N12 C68 C67 179.1(15) . . ?
N13 C70 C69 177.9(10) . . ?
N14 C72 C71 178.6(13) . . ?
N15 C74 C73 163(2) . . ?

loop_
_geom_bond_atom_site_label_1
_geom_bond_atom_site_label_2
_geom_bond_distance
_geom_bond_site_symmetry_2
_geom_bond_publ_flag
La1 La2 3.7441(5) 3_666 ?
La1 O4 2.586(3) 3_666 ?
La1 O7 2.518(3) . ?
La1 O8 2.449(3) . ?
La1 O11 2.462(3) . ?
La1 O12 2.427(3) . ?
La1 O16 2.634(4) . ?
La1 O17 2.683(4) . ?
La1 N5 2.670(4) . ?
La1 N8 2.656(4) . ?
La1 N11 3.019(5) . ?
La2 O3 2.467(4) . ?
La2 O4 2.421(3) . ?
La2 O8 2.609(3) 3_666 ?
La2 O9 2.773(4) . ?
La2 O10 2.390(3) . ?
La2 O12 2.559(3) 3_666 ?
La2 O13 2.647(4) . ?
La2 O14 2.648(4) . ?
La2 N2 2.692(4) . ?
O1 C2 1.367(10) . ?
O1 C19 1.442(9) . ?
O2 C1 1.349(9) . ?
O3 C7 1.246(7) . ?
O4 C14 1.328(6) . ?
O5 C24 1.367(7) . ?
O5 C44 1.436(8) . ?
O6 C23 1.365(7) . ?
O7 C29 1.239(6) . ?
O8 C36 1.341(6) . ?
O9 C55 1.396(7) . ?
O9 C66 1.427(8) . ?
O10 C54 1.316(6) . ?
O11 C52 1.244(6) . ?
O12 C45 1.335(6) . ?
O13 N10 1.275(7) . ?
O14 N10 1.244(6) . ?
O15 N10 1.210(7) . ?
O16 N11 1.223(7) . ?
O17 N11 1.276(7) . ?
O18 N11 1.249(6) . ?
N1 N2 1.400(6) . ?
N1 C7 1.340(8) . ?
N2 C8 1.303(7) . ?
N3 C12 1.384(9) . ?
N3 C15 1.464(9) . ?
N3 C17 1.452(10) . ?
N4 N5 1.386(6) . ?
N4 C29 1.333(6) . ?
N5 C30 1.298(6) . ?
N6 C34 1.367(7) . ?
N6 C37 1.489(9) . ?
N6 C39 1.449(8) . ?
N7 N8 1.390(5) . ?
N7 C52 1.338(6) . ?
N8 C51 1.289(6) . ?
N9 C47 1.381(7) . ?
N9 C59 1.467(9) . ?
N9 C61 1.487(9) . ?
C1 C2 1.398(10) . ?
C1 C6 1.401(9) . ?
C2 C3 1.357(12) . ?
C3 C4 1.396(12) . ?
C4 C5 1.397(9) . ?
C4 C20 1.536(12) . ?
C5 C6 1.408(10) . ?
C6 C7 1.482(8) . ?
C8 C9 1.429(9) . ?
C9 C10 1.419(8) . ?
C9 C14 1.423(8) . ?
C10 C11 1.379(11) . ?
C11 C12 1.410(11) . ?
C12 C13 1.410(8) . ?
C13 C14 1.385(8) . ?
C15 C16 1.521(12) . ?
C17 C18 1.515(11) . ?
C20 C21 1.431(16) . ?
C21 C22 1.284(18) . ?
C23 C24 1.413(8) . ?
C23 C28 1.375(7) . ?
C24 C25 1.372(8) . ?
C25 C26 1.402(8) . ?
C26 C27 1.375(8) . ?
C26 C41 1.523(8) . ?
C27 C28 1.395(7) . ?
C28 C29 1.492(7) . ?
C30 C31 1.429(7) . ?
C31 C32 1.413(7) . ?
C31 C36 1.416(7) . ?
C32 C33 1.359(8) . ?
C33 C34 1.411(8) . ?
C34 C35 1.422(7) . ?
C35 C36 1.391(7) . ?
C37 C38 1.467(10) . ?
C39 C40 1.495(9) . ?
C41 C42 1.448(10) . ?
C42 C43 1.325(11) . ?
C45 C46 1.400(7) . ?
C45 C50 1.404(7) . ?
C46 C47 1.396(7) . ?
C47 C48 1.407(8) . ?
C48 C49 1.373(7) . ?
C49 C50 1.411(7) . ?
C50 C51 1.434(6) . ?
C52 C53 1.470(7) . ?
C53 C54 1.402(7) . ?
C53 C58 1.419(7) . ?
C54 C55 1.409(7) . ?
C55 C56 1.375(8) . ?
C56 C57 1.405(8) . ?
C57 C58 1.375(7) . ?
C57 C63 1.529(8) . ?
C59 C60A 1.583(18) . ?
C59 C60B 1.608(19) . ?
C61 C62 1.465(12) . ?
C63 C64 1.499(11) . ?
C64 C65 1.261(11) . ?
N12 C68 1.142(13) . ?
C67 C68 1.452(15) . ?
N13 C70 1.142(11) . ?
C69 C70 1.428(12) . ?
N14 C72 1.121(13) . ?
C71 C72 1.435(13) . ?
N15 C74 1.089(13) . ?
C73 C74 1.398(13) . ?
